data_4302471
loop_
_publ_author_name
'Erwan Galardon'
'Alain Tomas'
'Mohamed Selkti'
'Pascal Roussel'
'Isabelle Artaud'

_publ_section_title
;
Synthesis, Characterization, and Reactivity of Alkyldisulfanido Zinc
Complexes
;
_journal_name_full 'Inorganic Chemistry'
_journal_page_first 5921
_journal_page_last 5927
_journal_paper_doi 10.1021/ic900238v
_journal_volume 48
_journal_year 2009
_chemical_formula_sum 'C49 H43 B N6 S2 Zn'
_chemical_formula_weight 856.19
_chemical_name_systematic
; 
 ? 
;
_space_group_IT_number 2
_symmetry_cell_setting triclinic
_symmetry_space_group_name_Hall '-P 1'
_symmetry_space_group_name_H-M 'P -1'
_atom_sites_solution_hydrogens geom
_atom_sites_solution_primary direct
_atom_sites_solution_secondary difmap
_audit_creation_method SHELXL-97
_cell_angle_alpha 98.18(2)
_cell_angle_beta 111.25(2)
_cell_angle_gamma 97.77(2)
_cell_formula_units_Z 2
_cell_length_a 11.977(1)
_cell_length_b 12.926(1)
_cell_length_c 14.842(1)
_cell_measurement_reflns_used 9757
_cell_measurement_temperature 173(2)
_cell_measurement_theta_max 33.23
_cell_measurement_theta_min 2.51
_cell_volume 2075.8(5)
_computing_cell_refinement 'SAINT  (Bruker, 2008)'
_computing_data_collection 'APEX2 (Bruker, 2007)'
_computing_data_reduction 'SAINT (Bruker, 2008)'
_computing_molecular_graphics ORTEP(III)
_computing_structure_refinement 'SHELXL-97 (Sheldrick, 1997)'
_computing_structure_solution 'SHELXS-97 (Sheldrick, 1990)'
_diffrn_ambient_temperature 173(2)
_diffrn_detector_area_resol_mean 7
_diffrn_measured_fraction_theta_full 0.990
_diffrn_measured_fraction_theta_max 0.990
_diffrn_measurement_device 'Bruker Smart'
_diffrn_measurement_device_type area
_diffrn_measurement_method '\f scans, and \w scans'
_diffrn_radiation_monochromator graphite
_diffrn_radiation_source 'fine-focus sealed tube'
_diffrn_radiation_type MoK\a
_diffrn_radiation_wavelength 0.71073
_diffrn_reflns_av_R_equivalents 0.0496
_diffrn_reflns_av_sigmaI/netI 0.0289
_diffrn_reflns_limit_h_max 18
_diffrn_reflns_limit_h_min -18
_diffrn_reflns_limit_k_max 19
_diffrn_reflns_limit_k_min -19
_diffrn_reflns_limit_l_max 22
_diffrn_reflns_limit_l_min -22
_diffrn_reflns_number 83486
_diffrn_reflns_theta_full 33.28
_diffrn_reflns_theta_max 33.28
_diffrn_reflns_theta_min 1.50
_diffrn_standards_interval_time 0
_diffrn_standards_number 0
_exptl_absorpt_coefficient_mu 0.736
_exptl_absorpt_correction_T_max 0.95
_exptl_absorpt_correction_T_min 0.88
_exptl_absorpt_correction_type multi-scan
_exptl_absorpt_process_details 'SADABS 2008/1, Siemmens, 2008'
_exptl_crystal_colour colourless
_exptl_crystal_density_diffrn 1.370
_exptl_crystal_density_method 'not measured'
_exptl_crystal_description parallelipiped
_exptl_crystal_F_000 892
_exptl_crystal_size_max 0.35
_exptl_crystal_size_mid 0.30
_exptl_crystal_size_min 0.20
_refine_diff_density_max 0.563
_refine_diff_density_min -0.282
_refine_diff_density_rms 0.060
_refine_ls_extinction_method none
_refine_ls_goodness_of_fit_ref 1.068
_refine_ls_hydrogen_treatment mixed
_refine_ls_matrix_type full
_refine_ls_number_parameters 547
_refine_ls_number_reflns 15830
_refine_ls_number_restraints 4
_refine_ls_restrained_S_all 1.068
_refine_ls_R_factor_all 0.0331
_refine_ls_R_factor_gt 0.0280
_refine_ls_shift/su_max 0.002
_refine_ls_shift/su_mean 0.000
_refine_ls_structure_factor_coef Fsqd
_refine_ls_weighting_details 'calc w=1/[\s^2^(Fo^2^)+(0.0464P)^2^+0.2706P] where P=(Fo^2^+2Fc^2^)/3'
_refine_ls_weighting_scheme calc
_refine_ls_wR_factor_gt 0.0806
_refine_ls_wR_factor_ref 0.0824
_reflns_number_gt 13754
_reflns_number_total 15830
_reflns_threshold_expression >2sigma(I)
_cod_data_source_file ic900238v_si_002_3.cif
_cod_data_source_block erw
_cod_original_cell_volume 2075.8(3)
_cod_database_code 4302471

loop_
_symmetry_equiv_pos_as_xyz
'x, y, z'
'-x, -y, -z'

loop_
_atom_site_label
_atom_site_type_symbol
_atom_site_fract_x
_atom_site_fract_y
_atom_site_fract_z
_atom_site_U_iso_or_equiv
_atom_site_adp_type
_atom_site_occupancy
_atom_site_symmetry_multiplicity
_atom_site_calc_flag
_atom_site_refinement_flags
_atom_site_disorder_assembly
_atom_site_disorder_group
Zn1 Zn 0.574493(10) 0.752370(8) 0.306843(7) 0.01176(3) Uani 1 1 d . . .
S1 S 0.53443(2) 0.715099(19) 0.143419(16) 0.01439(5) Uani 1 1 d . . .
S2 S 0.60626(2) 0.849899(19) 0.109229(17) 0.01461(5) Uani 1 1 d . . .
B1 B 0.64223(10) 0.75884(9) 0.52356(8) 0.01435(17) Uani 1 1 d D . .
N1 N 0.68839(7) 0.66004(6) 0.38692(6) 0.01280(13) Uani 1 1 d . . .
N2 N 0.44678(7) 0.70475(7) 0.36783(6) 0.01419(14) Uani 1 1 d . . .
N3 N 0.62207(7) 0.89174(6) 0.40986(6) 0.01369(14) Uani 1 1 d . . .
N4 N 0.72459(7) 0.69682(7) 0.48686(6) 0.01395(14) Uani 1 1 d . . .
N5 N 0.50700(7) 0.69841(7) 0.46476(6) 0.01434(14) Uani 1 1 d . . .
N6 N 0.65551(7) 0.87304(7) 0.50434(6) 0.01419(14) Uani 1 1 d . . .
C1 C 0.76245(8) 0.59408(7) 0.37602(7) 0.01310(15) Uani 1 1 d . . .
C2 C 0.84836(9) 0.59074(8) 0.46951(7) 0.01706(17) Uani 1 1 d D . .
C3 C 0.82142(9) 0.65617(8) 0.53770(7) 0.01660(17) Uani 1 1 d . . .
C4 C 0.88231(11) 0.68272(10) 0.64808(8) 0.0268(2) Uani 1 1 d . . .
H4A H 0.9071 0.7604 0.6710 0.032 Uiso 1 1 calc R . .
H4B H 0.9547 0.6505 0.6692 0.032 Uiso 1 1 calc R . .
H4C H 0.8251 0.6547 0.6763 0.032 Uiso 1 1 calc R . .
C5 C 0.74339(8) 0.52745(7) 0.28068(7) 0.01273(15) Uani 1 1 d . . .
C6 C 0.84282(9) 0.49391(7) 0.26536(7) 0.01475(16) Uani 1 1 d . . .
H6 H 0.9232 0.5198 0.3141 0.018 Uiso 1 1 calc R . .
C7 C 0.82435(9) 0.42273(7) 0.17896(7) 0.01585(16) Uani 1 1 d . . .
H7 H 0.8921 0.3996 0.1696 0.019 Uiso 1 1 calc R . .
C8 C 0.70662(9) 0.38527(8) 0.10615(7) 0.01644(17) Uani 1 1 d . . .
H8 H 0.6942 0.3369 0.0472 0.020 Uiso 1 1 calc R . .
C9 C 0.60755(9) 0.41922(8) 0.12046(7) 0.01610(16) Uani 1 1 d . . .
H9 H 0.5275 0.3948 0.0707 0.019 Uiso 1 1 calc R . .
C10 C 0.62560(9) 0.48879(7) 0.20745(7) 0.01426(15) Uani 1 1 d . . .
H10 H 0.5574 0.5103 0.2173 0.017 Uiso 1 1 calc R . .
C11 C 0.32987(8) 0.65391(7) 0.33973(7) 0.01379(15) Uani 1 1 d . . .
C12 C 0.31594(9) 0.61162(8) 0.41819(7) 0.01742(17) Uani 1 1 d D . .
C13 C 0.42996(9) 0.64118(8) 0.49581(7) 0.01657(17) Uani 1 1 d . . .
C14 C 0.46999(11) 0.61503(10) 0.59643(8) 0.0235(2) Uani 1 1 d . . .
H14A H 0.5356 0.5748 0.6054 0.028 Uiso 1 1 calc R . .
H14B H 0.4006 0.5719 0.6030 0.028 Uiso 1 1 calc R . .
H14C H 0.5000 0.6813 0.6468 0.028 Uiso 1 1 calc R . .
C15 C 0.23646(8) 0.65457(7) 0.24270(7) 0.01352(15) Uani 1 1 d . . .
C16 C 0.25265(9) 0.73419(8) 0.19150(8) 0.01796(17) Uani 1 1 d . . .
H16 H 0.3261 0.7869 0.2188 0.022 Uiso 1 1 calc R . .
C17 C 0.16303(10) 0.73775(9) 0.10103(8) 0.02049(19) Uani 1 1 d . . .
H17 H 0.1758 0.7922 0.0670 0.025 Uiso 1 1 calc R . .
C18 C 0.05475(9) 0.66131(9) 0.06062(7) 0.01858(18) Uani 1 1 d . . .
H18 H -0.0067 0.6635 -0.0009 0.022 Uiso 1 1 calc R . .
C19 C 0.03701(9) 0.58162(8) 0.11091(7) 0.01759(17) Uani 1 1 d . . .
H19 H -0.0368 0.5294 0.0836 0.021 Uiso 1 1 calc R . .
C20 C 0.12689(9) 0.57806(8) 0.20105(7) 0.01565(16) Uani 1 1 d . . .
H20 H 0.1139 0.5233 0.2347 0.019 Uiso 1 1 calc R . .
C21 C 0.63544(9) 0.99826(8) 0.41822(7) 0.01522(16) Uani 1 1 d . . .
C22 C 0.68006(10) 1.04828(8) 0.51836(8) 0.01918(18) Uani 1 1 d D . .
C23 C 0.69220(9) 0.96745(8) 0.57070(7) 0.01749(17) Uani 1 1 d . . .
C24 C 0.74013(11) 0.97501(10) 0.67986(8) 0.0254(2) Uani 1 1 d . . .
H24A H 0.6769 0.9371 0.6974 0.031 Uiso 1 1 calc R . .
H24B H 0.7624 1.0502 0.7135 0.031 Uiso 1 1 calc R . .
H24C H 0.8125 0.9427 0.7002 0.031 Uiso 1 1 calc R . .
C25 C 0.60451(9) 1.05148(8) 0.33331(7) 0.01570(16) Uani 1 1 d . . .
C26 C 0.50756(9) 1.00520(8) 0.24349(8) 0.01817(17) Uani 1 1 d . . .
H26 H 0.4616 0.9362 0.2353 0.022 Uiso 1 1 calc R . .
C27 C 0.47734(10) 1.05887(9) 0.16568(8) 0.02038(19) Uani 1 1 d . . .
H27 H 0.4111 1.0264 0.1050 0.024 Uiso 1 1 calc R . .
C28 C 0.54386(10) 1.15978(9) 0.17664(8) 0.02124(19) Uani 1 1 d . . .
H28 H 0.5230 1.1966 0.1237 0.025 Uiso 1 1 calc R . .
C29 C 0.64136(11) 1.20680(9) 0.26573(9) 0.0230(2) Uani 1 1 d . . .
H29 H 0.6876 1.2755 0.2733 0.028 Uiso 1 1 calc R . .
C30 C 0.67116(10) 1.15326(8) 0.34369(8) 0.02065(19) Uani 1 1 d . . .
H30 H 0.7373 1.1861 0.4044 0.025 Uiso 1 1 calc R . .
C31 C 0.76721(8) 0.84020(7) 0.12548(7) 0.01271(15) Uani 1 1 d . . .
C32 C 0.82989(9) 0.94999(7) 0.11990(7) 0.01441(16) Uani 1 1 d . . .
C33 C 0.78050(11) 1.04101(8) 0.12398(9) 0.0229(2) Uani 1 1 d . . .
H33 H 0.7026 1.0367 0.1278 0.027 Uiso 1 1 calc R . .
C34 C 0.84504(12) 1.13895(9) 0.12248(10) 0.0290(2) Uani 1 1 d . . .
H34 H 0.8104 1.2006 0.1252 0.035 Uiso 1 1 calc R . .
C35 C 0.95871(11) 1.14709(9) 0.11711(8) 0.0250(2) Uani 1 1 d . . .
H35 H 1.0019 1.2138 0.1159 0.030 Uiso 1 1 calc R . .
C36 C 1.00890(10) 1.05678(9) 0.11356(8) 0.02139(19) Uani 1 1 d . . .
H36 H 1.0869 1.0616 0.1099 0.026 Uiso 1 1 calc R . .
C37 C 0.94561(9) 0.95928(8) 0.11538(8) 0.01841(17) Uani 1 1 d . . .
H37 H 0.9812 0.8981 0.1135 0.022 Uiso 1 1 calc R . .
C38 C 0.75508(8) 0.75366(7) 0.03869(7) 0.01249(15) Uani 1 1 d . . .
C39 C 0.74625(9) 0.78239(8) -0.05104(7) 0.01517(16) Uani 1 1 d . . .
H39 H 0.7564 0.8557 -0.0544 0.018 Uiso 1 1 calc R . .
C40 C 0.72298(9) 0.70583(8) -0.13516(7) 0.01774(17) Uani 1 1 d . . .
H40 H 0.7175 0.7271 -0.1951 0.021 Uiso 1 1 calc R . .
C41 C 0.70777(9) 0.59795(8) -0.13141(7) 0.01781(17) Uani 1 1 d . . .
H41 H 0.6924 0.5453 -0.1884 0.021 Uiso 1 1 calc R . .
C42 C 0.71539(9) 0.56822(8) -0.04319(8) 0.01757(17) Uani 1 1 d . . .
H42 H 0.7047 0.4948 -0.0403 0.021 Uiso 1 1 calc R . .
C43 C 0.73859(9) 0.64517(7) 0.04131(7) 0.01467(16) Uani 1 1 d . . .
H43 H 0.7432 0.6235 0.1009 0.018 Uiso 1 1 calc R . .
C44 C 0.84091(8) 0.82531(7) 0.23012(7) 0.01303(15) Uani 1 1 d . . .
C45 C 0.82590(9) 0.88370(8) 0.31047(7) 0.01608(16) Uani 1 1 d . . .
H45 H 0.7638 0.9246 0.2986 0.019 Uiso 1 1 calc R . .
C46 C 0.90009(9) 0.88299(9) 0.40735(7) 0.01879(18) Uani 1 1 d . . .
H46 H 0.8877 0.9224 0.4608 0.023 Uiso 1 1 calc R . .
C47 C 0.99265(9) 0.82443(9) 0.42596(8) 0.02030(19) Uani 1 1 d . . .
H47 H 1.0435 0.8235 0.4919 0.024 Uiso 1 1 calc R . .
C48 C 1.00966(9) 0.76729(8) 0.34674(8) 0.01936(18) Uani 1 1 d . . .
H48 H 1.0731 0.7278 0.3589 0.023 Uiso 1 1 calc R . .
C49 C 0.93444(9) 0.76735(8) 0.24955(7) 0.01608(16) Uani 1 1 d . . .
H49 H 0.9469 0.7277 0.1962 0.019 Uiso 1 1 calc R . .
H1 H 0.6705(12) 0.7637(11) 0.6051(6) 0.019 Uiso 1 1 d D . .
H2 H 0.9083(10) 0.5508(10) 0.4808(10) 0.019 Uiso 1 1 d D . .
H12 H 0.2447(10) 0.5717(10) 0.4194(10) 0.019 Uiso 1 1 d D . .
H22 H 0.6995(13) 1.1245(7) 0.5458(10) 0.019 Uiso 1 1 d D . .

loop_
_atom_site_aniso_label
_atom_site_aniso_U_11
_atom_site_aniso_U_22
_atom_site_aniso_U_33
_atom_site_aniso_U_23
_atom_site_aniso_U_13
_atom_site_aniso_U_12
Zn1 0.01304(5) 0.01402(5) 0.00811(5) 0.00274(3) 0.00369(4) 0.00311(4)
S1 0.01517(10) 0.01722(10) 0.00909(9) 0.00174(7) 0.00426(7) 0.00007(8)
S2 0.01545(10) 0.01757(10) 0.01482(10) 0.00716(8) 0.00791(8) 0.00669(8)
B1 0.0152(4) 0.0177(4) 0.0101(4) 0.0028(3) 0.0045(3) 0.0041(3)
N1 0.0139(3) 0.0154(3) 0.0085(3) 0.0026(3) 0.0034(3) 0.0036(3)
N2 0.0139(3) 0.0186(4) 0.0094(3) 0.0037(3) 0.0037(3) 0.0026(3)
N3 0.0154(3) 0.0153(3) 0.0103(3) 0.0028(3) 0.0048(3) 0.0033(3)
N4 0.0155(3) 0.0176(4) 0.0079(3) 0.0025(3) 0.0030(3) 0.0050(3)
N5 0.0154(3) 0.0190(4) 0.0091(3) 0.0040(3) 0.0049(3) 0.0034(3)
N6 0.0163(3) 0.0171(4) 0.0088(3) 0.0018(3) 0.0045(3) 0.0041(3)
C1 0.0133(4) 0.0141(4) 0.0116(4) 0.0033(3) 0.0041(3) 0.0028(3)
C2 0.0170(4) 0.0202(4) 0.0129(4) 0.0038(3) 0.0031(3) 0.0079(3)
C3 0.0169(4) 0.0206(4) 0.0105(4) 0.0039(3) 0.0020(3) 0.0067(3)
C4 0.0290(5) 0.0369(6) 0.0108(4) 0.0033(4) 0.0008(4) 0.0163(5)
C5 0.0146(4) 0.0115(3) 0.0119(4) 0.0030(3) 0.0047(3) 0.0027(3)
C6 0.0143(4) 0.0143(4) 0.0149(4) 0.0029(3) 0.0047(3) 0.0031(3)
C7 0.0187(4) 0.0134(4) 0.0175(4) 0.0037(3) 0.0087(3) 0.0048(3)
C8 0.0217(4) 0.0132(4) 0.0138(4) 0.0022(3) 0.0062(3) 0.0043(3)
C9 0.0170(4) 0.0141(4) 0.0140(4) 0.0021(3) 0.0030(3) 0.0025(3)
C10 0.0145(4) 0.0145(4) 0.0132(4) 0.0035(3) 0.0045(3) 0.0032(3)
C11 0.0143(4) 0.0145(4) 0.0132(4) 0.0031(3) 0.0059(3) 0.0029(3)
C12 0.0167(4) 0.0206(4) 0.0167(4) 0.0065(3) 0.0080(3) 0.0023(3)
C13 0.0187(4) 0.0202(4) 0.0135(4) 0.0057(3) 0.0084(3) 0.0044(3)
C14 0.0250(5) 0.0321(6) 0.0160(4) 0.0115(4) 0.0092(4) 0.0045(4)
C15 0.0128(4) 0.0146(4) 0.0135(4) 0.0029(3) 0.0053(3) 0.0035(3)
C16 0.0144(4) 0.0189(4) 0.0191(4) 0.0068(3) 0.0045(3) 0.0014(3)
C17 0.0186(4) 0.0233(5) 0.0197(5) 0.0101(4) 0.0058(4) 0.0037(4)
C18 0.0161(4) 0.0234(5) 0.0152(4) 0.0049(3) 0.0042(3) 0.0052(3)
C19 0.0142(4) 0.0188(4) 0.0175(4) 0.0016(3) 0.0045(3) 0.0025(3)
C20 0.0148(4) 0.0160(4) 0.0166(4) 0.0041(3) 0.0064(3) 0.0030(3)
C21 0.0154(4) 0.0147(4) 0.0152(4) 0.0018(3) 0.0060(3) 0.0034(3)
C22 0.0220(4) 0.0166(4) 0.0166(4) -0.0006(3) 0.0063(4) 0.0037(3)
C23 0.0181(4) 0.0195(4) 0.0126(4) -0.0009(3) 0.0049(3) 0.0040(3)
C24 0.0326(6) 0.0270(5) 0.0117(4) -0.0019(4) 0.0046(4) 0.0074(4)
C25 0.0170(4) 0.0143(4) 0.0174(4) 0.0036(3) 0.0076(3) 0.0054(3)
C26 0.0186(4) 0.0160(4) 0.0194(4) 0.0040(3) 0.0065(3) 0.0039(3)
C27 0.0215(5) 0.0201(4) 0.0187(4) 0.0050(4) 0.0056(4) 0.0069(4)
C28 0.0246(5) 0.0204(5) 0.0233(5) 0.0094(4) 0.0107(4) 0.0100(4)
C29 0.0252(5) 0.0160(4) 0.0284(5) 0.0079(4) 0.0100(4) 0.0037(4)
C30 0.0208(4) 0.0165(4) 0.0223(5) 0.0041(4) 0.0061(4) 0.0027(3)
C31 0.0142(4) 0.0129(4) 0.0130(4) 0.0039(3) 0.0067(3) 0.0039(3)
C32 0.0184(4) 0.0132(4) 0.0122(4) 0.0031(3) 0.0068(3) 0.0022(3)
C33 0.0271(5) 0.0147(4) 0.0310(6) 0.0065(4) 0.0148(4) 0.0060(4)
C34 0.0370(6) 0.0139(4) 0.0362(6) 0.0078(4) 0.0136(5) 0.0042(4)
C35 0.0332(6) 0.0179(5) 0.0175(5) 0.0058(4) 0.0055(4) -0.0056(4)
C36 0.0229(5) 0.0235(5) 0.0147(4) 0.0046(4) 0.0068(4) -0.0045(4)
C37 0.0197(4) 0.0179(4) 0.0183(4) 0.0043(3) 0.0091(4) 0.0008(3)
C38 0.0120(3) 0.0137(4) 0.0123(4) 0.0023(3) 0.0052(3) 0.0029(3)
C39 0.0165(4) 0.0159(4) 0.0134(4) 0.0038(3) 0.0058(3) 0.0036(3)
C40 0.0180(4) 0.0225(5) 0.0126(4) 0.0028(3) 0.0060(3) 0.0045(3)
C41 0.0163(4) 0.0196(4) 0.0148(4) -0.0017(3) 0.0046(3) 0.0043(3)
C42 0.0179(4) 0.0142(4) 0.0184(4) 0.0006(3) 0.0054(3) 0.0035(3)
C43 0.0153(4) 0.0138(4) 0.0146(4) 0.0027(3) 0.0054(3) 0.0030(3)
C44 0.0143(4) 0.0128(4) 0.0122(4) 0.0030(3) 0.0056(3) 0.0017(3)
C45 0.0160(4) 0.0178(4) 0.0145(4) 0.0017(3) 0.0067(3) 0.0030(3)
C46 0.0178(4) 0.0231(5) 0.0128(4) 0.0001(3) 0.0055(3) 0.0003(3)
C47 0.0175(4) 0.0248(5) 0.0137(4) 0.0038(3) 0.0019(3) 0.0006(4)
C48 0.0169(4) 0.0205(4) 0.0182(4) 0.0044(3) 0.0037(3) 0.0047(3)
C49 0.0172(4) 0.0157(4) 0.0153(4) 0.0033(3) 0.0059(3) 0.0045(3)

loop_
_atom_type_symbol
_atom_type_description
_atom_type_scat_dispersion_real
_atom_type_scat_dispersion_imag
_atom_type_scat_source
Zn Zn 0.2839 1.4301 'International Tables Vol C Tables 4.2.6.8 and 6.1.1.4'
S S 0.1246 0.1234 'International Tables Vol C Tables 4.2.6.8 and 6.1.1.4'
N N 0.0061 0.0033 'International Tables Vol C Tables 4.2.6.8 and 6.1.1.4'
C C 0.0033 0.0016 'International Tables Vol C Tables 4.2.6.8 and 6.1.1.4'
B B 0.0013 0.0007 'International Tables Vol C Tables 4.2.6.8 and 6.1.1.4'
H H 0.0000 0.0000 'International Tables Vol C Tables 4.2.6.8 and 6.1.1.4'

loop_
_geom_angle_atom_site_label_1
_geom_angle_atom_site_label_2
_geom_angle_atom_site_label_3
_geom_angle
_geom_angle_site_symmetry_1
_geom_angle_site_symmetry_3
_geom_angle_publ_flag
N3 Zn1 N1 101.32(4) . . ?
N3 Zn1 N2 84.88(4) . . ?
N1 Zn1 N2 89.23(3) . . ?
N3 Zn1 S1 133.65(3) . . ?
N1 Zn1 S1 113.40(3) . . ?
N2 Zn1 S1 123.68(3) . . ?
S2 S1 Zn1 107.37(2) . . ?
C31 S2 S1 106.43(3) . . ?
N6 B1 N4 110.52(8) . . ?
N6 B1 N5 109.12(8) . . ?
N4 B1 N5 107.74(8) . . ?
N6 B1 H1 108.7(7) . . ?
N4 B1 H1 109.2(7) . . ?
N5 B1 H1 111.6(7) . . ?
C1 N1 N4 106.59(8) . . ?
C1 N1 Zn1 139.91(6) . . ?
N4 N1 Zn1 110.80(6) . . ?
C11 N2 N5 106.88(8) . . ?
C11 N2 Zn1 140.50(6) . . ?
N5 N2 Zn1 109.95(6) . . ?
C21 N3 N6 106.70(8) . . ?
C21 N3 Zn1 141.72(7) . . ?
N6 N3 Zn1 111.55(6) . . ?
C3 N4 N1 110.31(8) . . ?
C3 N4 B1 130.30(8) . . ?
N1 N4 B1 118.55(7) . . ?
C13 N5 N2 110.01(8) . . ?
C13 N5 B1 129.70(8) . . ?
N2 N5 B1 120.16(8) . . ?
C23 N6 N3 109.77(8) . . ?
C23 N6 B1 128.58(8) . . ?
N3 N6 B1 121.55(8) . . ?
N1 C1 C2 109.45(8) . . ?
N1 C1 C5 123.36(8) . . ?
C2 C1 C5 126.78(8) . . ?
C3 C2 C1 106.13(8) . . ?
C3 C2 H2 128.5(9) . . ?
C1 C2 H2 125.3(9) . . ?
N4 C3 C2 107.49(8) . . ?
N4 C3 C4 122.78(9) . . ?
C2 C3 C4 129.73(9) . . ?
C3 C4 H4A 109.5 . . ?
C3 C4 H4B 109.5 . . ?
H4A C4 H4B 109.5 . . ?
C3 C4 H4C 109.5 . . ?
H4A C4 H4C 109.5 . . ?
H4B C4 H4C 109.5 . . ?
C10 C5 C6 118.87(8) . . ?
C10 C5 C1 121.06(8) . . ?
C6 C5 C1 119.82(8) . . ?
C7 C6 C5 120.38(9) . . ?
C7 C6 H6 119.8 . . ?
C5 C6 H6 119.8 . . ?
C6 C7 C8 120.26(9) . . ?
C6 C7 H7 119.9 . . ?
C8 C7 H7 119.9 . . ?
C9 C8 C7 119.63(9) . . ?
C9 C8 H8 120.2 . . ?
C7 C8 H8 120.2 . . ?
C10 C9 C8 120.16(9) . . ?
C10 C9 H9 119.9 . . ?
C8 C9 H9 119.9 . . ?
C9 C10 C5 120.68(9) . . ?
C9 C10 H10 119.7 . . ?
C5 C10 H10 119.7 . . ?
N2 C11 C12 109.44(8) . . ?
N2 C11 C15 121.29(8) . . ?
C12 C11 C15 129.11(9) . . ?
C13 C12 C11 105.85(9) . . ?
C13 C12 H12 126.0(9) . . ?
C11 C12 H12 128.1(9) . . ?
N5 C13 C12 107.78(8) . . ?
N5 C13 C14 122.88(9) . . ?
C12 C13 C14 129.31(9) . . ?
C13 C14 H14A 109.5 . . ?
C13 C14 H14B 109.5 . . ?
H14A C14 H14B 109.5 . . ?
C13 C14 H14C 109.5 . . ?
H14A C14 H14C 109.5 . . ?
H14B C14 H14C 109.5 . . ?
C16 C15 C20 118.28(9) . . ?
C16 C15 C11 120.63(9) . . ?
C20 C15 C11 121.04(9) . . ?
C17 C16 C15 121.19(9) . . ?
C17 C16 H16 119.4 . . ?
C15 C16 H16 119.4 . . ?
C18 C17 C16 119.89(10) . . ?
C18 C17 H17 120.1 . . ?
C16 C17 H17 120.1 . . ?
C19 C18 C17 119.63(9) . . ?
C19 C18 H18 120.2 . . ?
C17 C18 H18 120.2 . . ?
C20 C19 C18 120.33(9) . . ?
C20 C19 H19 119.8 . . ?
C18 C19 H19 119.8 . . ?
C19 C20 C15 120.68(9) . . ?
C19 C20 H20 119.7 . . ?
C15 C20 H20 119.7 . . ?
N3 C21 C22 109.59(9) . . ?
N3 C21 C25 123.97(9) . . ?
C22 C21 C25 126.43(9) . . ?
C23 C22 C21 106.18(9) . . ?
C23 C22 H22 126.7(8) . . ?
C21 C22 H22 127.1(9) . . ?
N6 C23 C22 107.73(9) . . ?
N6 C23 C24 123.08(10) . . ?
C22 C23 C24 129.16(9) . . ?
C23 C24 H24A 109.5 . . ?
C23 C24 H24B 109.5 . . ?
H24A C24 H24B 109.5 . . ?
C23 C24 H24C 109.5 . . ?
H24A C24 H24C 109.5 . . ?
H24B C24 H24C 109.5 . . ?
C26 C25 C30 118.59(10) . . ?
C26 C25 C21 122.00(9) . . ?
C30 C25 C21 119.37(9) . . ?
C27 C26 C25 120.87(10) . . ?
C27 C26 H26 119.6 . . ?
C25 C26 H26 119.6 . . ?
C28 C27 C26 120.15(10) . . ?
C28 C27 H27 119.9 . . ?
C26 C27 H27 119.9 . . ?
C27 C28 C29 119.64(10) . . ?
C27 C28 H28 120.2 . . ?
C29 C28 H28 120.2 . . ?
C30 C29 C28 120.17(10) . . ?
C30 C29 H29 119.9 . . ?
C28 C29 H29 119.9 . . ?
C29 C30 C25 120.57(10) . . ?
C29 C30 H30 119.7 . . ?
C25 C30 H30 119.7 . . ?
C38 C31 C44 117.26(8) . . ?
C38 C31 C32 111.27(7) . . ?
C44 C31 C32 104.68(8) . . ?
C38 C31 S2 105.47(6) . . ?
C44 C31 S2 111.05(6) . . ?
C32 C31 S2 106.75(6) . . ?
C33 C32 C37 118.45(9) . . ?
C33 C32 C31 123.49(9) . . ?
C37 C32 C31 117.98(8) . . ?
C32 C33 C34 120.28(11) . . ?
C32 C33 H33 119.9 . . ?
C34 C33 H33 119.9 . . ?
C35 C34 C33 120.83(11) . . ?
C35 C34 H34 119.6 . . ?
C33 C34 H34 119.6 . . ?
C34 C35 C36 119.25(10) . . ?
C34 C35 H35 120.4 . . ?
C36 C35 H35 120.4 . . ?
C35 C36 C37 120.29(10) . . ?
C35 C36 H36 119.9 . . ?
C37 C36 H36 119.9 . . ?
C36 C37 C32 120.90(10) . . ?
C36 C37 H37 119.5 . . ?
C32 C37 H37 119.5 . . ?
C43 C38 C39 118.07(9) . . ?
C43 C38 C31 122.49(8) . . ?
C39 C38 C31 119.04(8) . . ?
C40 C39 C38 121.47(9) . . ?
C40 C39 H39 119.3 . . ?
C38 C39 H39 119.3 . . ?
C39 C40 C41 119.93(9) . . ?
C39 C40 H40 120.0 . . ?
C41 C40 H40 120.0 . . ?
C42 C41 C40 119.24(9) . . ?
C42 C41 H41 120.4 . . ?
C40 C41 H41 120.4 . . ?
C41 C42 C43 120.82(9) . . ?
C41 C42 H42 119.6 . . ?
C43 C42 H42 119.6 . . ?
C38 C43 C42 120.46(9) . . ?
C38 C43 H43 119.8 . . ?
C42 C43 H43 119.8 . . ?
C49 C44 C45 118.20(9) . . ?
C49 C44 C31 122.34(8) . . ?
C45 C44 C31 118.85(8) . . ?
C46 C45 C44 121.36(9) . . ?
C46 C45 H45 119.3 . . ?
C44 C45 H45 119.3 . . ?
C45 C46 C47 120.01(9) . . ?
C45 C46 H46 120.0 . . ?
C47 C46 H46 120.0 . . ?
C48 C47 C46 119.19(9) . . ?
C48 C47 H47 120.4 . . ?
C46 C47 H47 120.4 . . ?
C47 C48 C49 120.73(9) . . ?
C47 C48 H48 119.6 . . ?
C49 C48 H48 119.6 . . ?
C48 C49 C44 120.50(9) . . ?
C48 C49 H49 119.7 . . ?
C44 C49 H49 119.7 . . ?

loop_
_geom_bond_atom_site_label_1
_geom_bond_atom_site_label_2
_geom_bond_distance
_geom_bond_site_symmetry_2
_geom_bond_publ_flag
Zn1 N3 2.0530(10) . ?
Zn1 N1 2.0896(9) . ?
Zn1 N2 2.1084(9) . ?
Zn1 S1 2.2598(4) . ?
S1 S2 2.0485(5) . ?
S2 C31 1.8780(9) . ?
B1 N6 1.5411(14) . ?
B1 N4 1.5464(13) . ?
B1 N5 1.5602(14) . ?
B1 H1 1.122(8) . ?
N1 C1 1.3451(12) . ?
N1 N4 1.3753(11) . ?
N2 C11 1.3478(12) . ?
N2 N5 1.3763(11) . ?
N3 C21 1.3470(12) . ?
N3 N6 1.3786(11) . ?
N4 C3 1.3542(12) . ?
N5 C13 1.3534(13) . ?
N6 C23 1.3607(13) . ?
C1 C2 1.4071(13) . ?
C1 C5 1.4704(13) . ?
C2 C3 1.3823(14) . ?
C2 H2 0.920(8) . ?
C3 C4 1.4965(14) . ?
C4 H4A 0.9800 . ?
C4 H4B 0.9800 . ?
C4 H4C 0.9800 . ?
C5 C10 1.4017(13) . ?
C5 C6 1.4021(13) . ?
C6 C7 1.3940(13) . ?
C6 H6 0.9500 . ?
C7 C8 1.3973(15) . ?
C7 H7 0.9500 . ?
C8 C9 1.3938(14) . ?
C8 H8 0.9500 . ?
C9 C10 1.3919(13) . ?
C9 H9 0.9500 . ?
C10 H10 0.9500 . ?
C11 C12 1.4071(13) . ?
C11 C15 1.4710(14) . ?
C12 C13 1.3897(15) . ?
C12 H12 0.943(8) . ?
C13 C14 1.4975(14) . ?
C14 H14A 0.9800 . ?
C14 H14B 0.9800 . ?
C14 H14C 0.9800 . ?
C15 C16 1.3963(14) . ?
C15 C20 1.4033(14) . ?
C16 C17 1.3940(15) . ?
C16 H16 0.9500 . ?
C17 C18 1.3924(15) . ?
C17 H17 0.9500 . ?
C18 C19 1.3921(15) . ?
C18 H18 0.9500 . ?
C19 C20 1.3921(14) . ?
C19 H19 0.9500 . ?
C20 H20 0.9500 . ?
C21 C22 1.4036(14) . ?
C21 C25 1.4751(14) . ?
C22 C23 1.3807(15) . ?
C22 H22 0.972(8) . ?
C23 C24 1.4932(15) . ?
C24 H24A 0.9800 . ?
C24 H24B 0.9800 . ?
C24 H24C 0.9800 . ?
C25 C26 1.3953(15) . ?
C25 C30 1.4003(14) . ?
C26 C27 1.3924(15) . ?
C26 H26 0.9500 . ?
C27 C28 1.3883(16) . ?
C27 H27 0.9500 . ?
C28 C29 1.3935(17) . ?
C28 H28 0.9500 . ?
C29 C30 1.3929(16) . ?
C29 H29 0.9500 . ?
C30 H30 0.9500 . ?
C31 C38 1.5303(13) . ?
C31 C44 1.5380(13) . ?
C31 C32 1.5411(13) . ?
C32 C33 1.3899(14) . ?
C32 C37 1.4015(14) . ?
C33 C34 1.3987(16) . ?
C33 H33 0.9500 . ?
C34 C35 1.3832(19) . ?
C34 H34 0.9500 . ?
C35 C36 1.3865(17) . ?
C35 H35 0.9500 . ?
C36 C37 1.3892(14) . ?
C36 H36 0.9500 . ?
C37 H37 0.9500 . ?
C38 C43 1.3976(13) . ?
C38 C39 1.4043(13) . ?
C39 C40 1.3919(14) . ?
C39 H39 0.9500 . ?
C40 C41 1.3934(15) . ?
C40 H40 0.9500 . ?
C41 C42 1.3916(15) . ?
C41 H41 0.9500 . ?
C42 C43 1.3989(14) . ?
C42 H42 0.9500 . ?
C43 H43 0.9500 . ?
C44 C49 1.3978(13) . ?
C44 C45 1.4000(13) . ?
C45 C46 1.3917(14) . ?
C45 H45 0.9500 . ?
C46 C47 1.3938(15) . ?
C46 H46 0.9500 . ?
C47 C48 1.3916(15) . ?
C47 H47 0.9500 . ?
C48 C49 1.3968(14) . ?
C48 H48 0.9500 . ?
C49 H49 0.9500 . ?

loop_
_geom_torsion_atom_site_label_1
_geom_torsion_atom_site_label_2
_geom_torsion_atom_site_label_3
_geom_torsion_atom_site_label_4
_geom_torsion
_geom_torsion_site_symmetry_1
_geom_torsion_site_symmetry_2
_geom_torsion_site_symmetry_3
_geom_torsion_site_symmetry_4
_geom_torsion_publ_flag
N3 Zn1 S1 S2 18.41(4) . . . . ?
N1 Zn1 S1 S2 -116.70(3) . . . . ?
N2 Zn1 S1 S2 137.60(3) . . . . ?
Zn1 S1 S2 C31 90.28(4) . . . . ?
N3 Zn1 N1 C1 -135.55(10) . . . . ?
N2 Zn1 N1 C1 139.83(10) . . . . ?
S1 Zn1 N1 C1 13.07(11) . . . . ?
N3 Zn1 N1 N4 22.23(7) . . . . ?
N2 Zn1 N1 N4 -62.39(6) . . . . ?
S1 Zn1 N1 N4 170.85(5) . . . . ?
N3 Zn1 N2 C11 138.18(11) . . . . ?
N1 Zn1 N2 C11 -120.38(11) . . . . ?
S1 Zn1 N2 C11 -2.46(12) . . . . ?
N3 Zn1 N2 N5 -64.00(7) . . . . ?
N1 Zn1 N2 N5 37.44(6) . . . . ?
S1 Zn1 N2 N5 155.37(5) . . . . ?
N1 Zn1 N3 C21 145.78(11) . . . . ?
N2 Zn1 N3 C21 -126.04(11) . . . . ?
S1 Zn1 N3 C21 7.12(12) . . . . ?
N1 Zn1 N3 N6 -31.86(7) . . . . ?
N2 Zn1 N3 N6 56.32(6) . . . . ?
S1 Zn1 N3 N6 -170.52(4) . . . . ?
C1 N1 N4 C3 1.20(11) . . . . ?
Zn1 N1 N4 C3 -164.08(7) . . . . ?
C1 N1 N4 B1 -169.37(8) . . . . ?
Zn1 N1 N4 B1 25.35(10) . . . . ?
N6 B1 N4 C3 116.15(11) . . . . ?
N5 B1 N4 C3 -124.72(11) . . . . ?
N6 B1 N4 N1 -75.48(10) . . . . ?
N5 B1 N4 N1 43.65(11) . . . . ?
C11 N2 N5 C13 2.12(10) . . . . ?
Zn1 N2 N5 C13 -163.35(6) . . . . ?
C11 N2 N5 B1 -174.24(8) . . . . ?
Zn1 N2 N5 B1 20.29(10) . . . . ?
N6 B1 N5 C13 -130.40(10) . . . . ?
N4 B1 N5 C13 109.58(11) . . . . ?
N6 B1 N5 N2 45.15(11) . . . . ?
N4 B1 N5 N2 -74.87(10) . . . . ?
C21 N3 N6 C23 -1.52(10) . . . . ?
Zn1 N3 N6 C23 176.96(6) . . . . ?
C21 N3 N6 B1 175.07(8) . . . . ?
Zn1 N3 N6 B1 -6.46(10) . . . . ?
N4 B1 N6 C23 -121.06(10) . . . . ?
N5 B1 N6 C23 120.64(10) . . . . ?
N4 B1 N6 N3 63.05(11) . . . . ?
N5 B1 N6 N3 -55.25(11) . . . . ?
N4 N1 C1 C2 -1.41(10) . . . . ?
Zn1 N1 C1 C2 156.94(8) . . . . ?
N4 N1 C1 C5 171.77(8) . . . . ?
Zn1 N1 C1 C5 -29.88(15) . . . . ?
N1 C1 C2 C3 1.12(11) . . . . ?
C5 C1 C2 C3 -171.77(9) . . . . ?
N1 N4 C3 C2 -0.50(11) . . . . ?
B1 N4 C3 C2 168.62(10) . . . . ?
N1 N4 C3 C4 179.25(10) . . . . ?
B1 N4 C3 C4 -11.63(17) . . . . ?
C1 C2 C3 N4 -0.36(12) . . . . ?
C1 C2 C3 C4 179.91(11) . . . . ?
N1 C1 C5 C10 -30.36(14) . . . . ?
C2 C1 C5 C10 141.61(10) . . . . ?
N1 C1 C5 C6 155.32(9) . . . . ?
C2 C1 C5 C6 -32.71(14) . . . . ?
C10 C5 C6 C7 -0.43(14) . . . . ?
C1 C5 C6 C7 174.01(9) . . . . ?
C5 C6 C7 C8 0.88(14) . . . . ?
C6 C7 C8 C9 -0.18(14) . . . . ?
C7 C8 C9 C10 -0.97(15) . . . . ?
C8 C9 C10 C5 1.43(14) . . . . ?
C6 C5 C10 C9 -0.72(14) . . . . ?
C1 C5 C10 C9 -175.09(9) . . . . ?
N5 N2 C11 C12 -1.93(10) . . . . ?
Zn1 N2 C11 C12 156.31(8) . . . . ?
N5 N2 C11 C15 173.90(8) . . . . ?
Zn1 N2 C11 C15 -27.87(15) . . . . ?
N2 C11 C12 C13 1.05(11) . . . . ?
C15 C11 C12 C13 -174.35(9) . . . . ?
N2 N5 C13 C12 -1.47(11) . . . . ?
B1 N5 C13 C12 174.44(9) . . . . ?
N2 N5 C13 C14 176.63(9) . . . . ?
B1 N5 C13 C14 -7.46(16) . . . . ?
C11 C12 C13 N5 0.26(11) . . . . ?
C11 C12 C13 C14 -177.67(11) . . . . ?
N2 C11 C15 C16 -21.97(14) . . . . ?
C12 C11 C15 C16 152.95(10) . . . . ?
N2 C11 C15 C20 160.63(9) . . . . ?
C12 C11 C15 C20 -24.45(15) . . . . ?
C20 C15 C16 C17 -0.38(15) . . . . ?
C11 C15 C16 C17 -177.85(9) . . . . ?
C15 C16 C17 C18 0.40(16) . . . . ?
C16 C17 C18 C19 -0.18(16) . . . . ?
C17 C18 C19 C20 -0.07(15) . . . . ?
C18 C19 C20 C15 0.09(15) . . . . ?
C16 C15 C20 C19 0.13(14) . . . . ?
C11 C15 C20 C19 177.59(9) . . . . ?
N6 N3 C21 C22 1.27(11) . . . . ?
Zn1 N3 C21 C22 -176.44(8) . . . . ?
N6 N3 C21 C25 -177.55(8) . . . . ?
Zn1 N3 C21 C25 4.74(17) . . . . ?
N3 C21 C22 C23 -0.57(12) . . . . ?
C25 C21 C22 C23 178.22(9) . . . . ?
N3 N6 C23 C22 1.18(11) . . . . ?
B1 N6 C23 C22 -175.10(9) . . . . ?
N3 N6 C23 C24 -176.87(9) . . . . ?
B1 N6 C23 C24 6.85(16) . . . . ?
C21 C22 C23 N6 -0.38(11) . . . . ?
C21 C22 C23 C24 177.52(11) . . . . ?
N3 C21 C25 C26 33.59(14) . . . . ?
C22 C21 C25 C26 -145.03(11) . . . . ?
N3 C21 C25 C30 -148.81(10) . . . . ?
C22 C21 C25 C30 32.57(15) . . . . ?
C30 C25 C26 C27 -0.07(15) . . . . ?
C21 C25 C26 C27 177.55(9) . . . . ?
C25 C26 C27 C28 0.03(16) . . . . ?
C26 C27 C28 C29 0.32(16) . . . . ?
C27 C28 C29 C30 -0.62(17) . . . . ?
C28 C29 C30 C25 0.58(17) . . . . ?
C26 C25 C30 C29 -0.24(15) . . . . ?
C21 C25 C30 C29 -177.92(9) . . . . ?
S1 S2 C31 C38 72.34(6) . . . . ?
S1 S2 C31 C44 -55.67(7) . . . . ?
S1 S2 C31 C32 -169.21(5) . . . . ?
C38 C31 C32 C33 127.07(10) . . . . ?
C44 C31 C32 C33 -105.34(11) . . . . ?
S2 C31 C32 C33 12.48(12) . . . . ?
C38 C31 C32 C37 -56.18(11) . . . . ?
C44 C31 C32 C37 71.41(10) . . . . ?
S2 C31 C32 C37 -170.77(7) . . . . ?
C37 C32 C33 C34 0.67(16) . . . . ?
C31 C32 C33 C34 177.41(10) . . . . ?
C32 C33 C34 C35 -0.10(19) . . . . ?
C33 C34 C35 C36 -0.25(18) . . . . ?
C34 C35 C36 C37 0.00(17) . . . . ?
C35 C36 C37 C32 0.59(16) . . . . ?
C33 C32 C37 C36 -0.92(15) . . . . ?
C31 C32 C37 C36 -177.84(9) . . . . ?
C44 C31 C38 C43 38.78(12) . . . . ?
C32 C31 C38 C43 159.20(8) . . . . ?
S2 C31 C38 C43 -85.41(9) . . . . ?
C44 C31 C38 C39 -148.61(8) . . . . ?
C32 C31 C38 C39 -28.18(11) . . . . ?
S2 C31 C38 C39 87.20(9) . . . . ?
C43 C38 C39 C40 -0.62(14) . . . . ?
C31 C38 C39 C40 -173.56(8) . . . . ?
C38 C39 C40 C41 0.06(15) . . . . ?
C39 C40 C41 C42 0.40(15) . . . . ?
C40 C41 C42 C43 -0.30(15) . . . . ?
C39 C38 C43 C42 0.71(14) . . . . ?
C31 C38 C43 C42 173.40(8) . . . . ?
C41 C42 C43 C38 -0.27(15) . . . . ?
C38 C31 C44 C49 27.15(13) . . . . ?
C32 C31 C44 C49 -96.69(10) . . . . ?
S2 C31 C44 C49 148.47(8) . . . . ?
C38 C31 C44 C45 -161.95(8) . . . . ?
C32 C31 C44 C45 74.22(10) . . . . ?
S2 C31 C44 C45 -40.62(10) . . . . ?
C49 C44 C45 C46 -1.18(14) . . . . ?
C31 C44 C45 C46 -172.47(9) . . . . ?
C44 C45 C46 C47 0.82(15) . . . . ?
C45 C46 C47 C48 0.12(16) . . . . ?
C46 C47 C48 C49 -0.67(16) . . . . ?
C47 C48 C49 C44 0.30(15) . . . . ?
C45 C44 C49 C48 0.62(14) . . . . ?
C31 C44 C49 C48 171.58(9) . . . . ?
